data_7051219
loop_
_publ_author_name
'Sui, Bin'
'Fan, Jian'
'Okamura, Taka-aki'
'Sun, Wei-Yin'
'Ueyama, Norikazu'

_publ_section_title
;
 Anion exchange properties of a two-dimensional coordination framework
 of cadmium(II) with 1,3-bis(imidazol-1-ylmethyl)-5-methylbenzene
;
_journal_issue 11
_journal_name_full 'New Journal of Chemistry'
_journal_page_first 1379
_journal_page_last 1381
_journal_paper_doi 10.1039/b106750h
_journal_volume 25
_journal_year 2001
_chemical_formula_moiety 'C32 H40 Cd Cl2 N8 O10 '
_chemical_formula_sum 'C32 H40 Cd Cl2 N8 O10'
_chemical_formula_weight 880.02
_chemical_name_systematic
;
[Cd(L2)2(MeOH)2](ClO4)2
;
_space_group_IT_number 14
_symmetry_cell_setting monoclinic
_symmetry_Int_Tables_number 14
_symmetry_space_group_name_Hall '-P 2yn'
_symmetry_space_group_name_H-M 'P 1 21/n 1'
_atom_sites_solution_hydrogens geom
_atom_sites_solution_primary direct
_atom_sites_solution_secondary difmap
_audit_creation_date 'Tue May 1 21:20:25 2001'
_audit_creation_method SHELXL-97
_cell_angle_alpha 90.00
_cell_angle_beta 107.289(2)
_cell_angle_gamma 90.00
_cell_formula_units_Z 2
_cell_length_a 13.0362(6)
_cell_length_b 8.7731(4)
_cell_length_c 16.8340(6)
_cell_measurement_reflns_used 12349
_cell_measurement_temperature 200
_cell_measurement_theta_max 27.5
_cell_measurement_theta_min 2.5
_cell_volume 1838.28(14)
_computing_structure_refinement 'SHELXL-97 (Sheldrick, 1997)'
_computing_structure_solution 'SIR92 (Altomare, 1994)'
_diffrn_ambient_temperature 200
_diffrn_detector_area_resol_mean 10.00
_diffrn_measured_fraction_theta_full 0.999
_diffrn_measured_fraction_theta_max 0.999
_diffrn_measurement_device_type 'Rigaku RAXIS-RAPID Imaging Plate'
_diffrn_measurement_method \w
_diffrn_radiation_monochromator graphite
_diffrn_radiation_source 'fine-focus sealed tube'
_diffrn_radiation_type MoK\a
_diffrn_radiation_wavelength 0.71069
_diffrn_reflns_av_R_equivalents 0.0299
_diffrn_reflns_av_sigmaI/netI 0.0571
_diffrn_reflns_limit_h_max 16
_diffrn_reflns_limit_h_min -16
_diffrn_reflns_limit_k_max 11
_diffrn_reflns_limit_k_min -11
_diffrn_reflns_limit_l_max 21
_diffrn_reflns_limit_l_min -21
_diffrn_reflns_number 7898
_diffrn_reflns_theta_full 27.48
_diffrn_reflns_theta_max 27.48
_diffrn_reflns_theta_min 2.35
_exptl_absorpt_coefficient_mu 0.806
_exptl_absorpt_correction_T_max 0.960
_exptl_absorpt_correction_T_min 0.675
_exptl_absorpt_correction_type multi-scan
_exptl_absorpt_process_details '(Higashi, 1995)'
_exptl_crystal_colour colorless
_exptl_crystal_density_diffrn 1.590
_exptl_crystal_density_method 'not measured'
_exptl_crystal_description platelet
_exptl_crystal_F_000 900
_exptl_crystal_size_max 0.200
_exptl_crystal_size_mid 0.200
_exptl_crystal_size_min 0.050
_refine_diff_density_max 0.467
_refine_diff_density_min -0.859
_refine_diff_density_rms 0.087
_refine_ls_extinction_method none
_refine_ls_goodness_of_fit_ref 1.008
_refine_ls_hydrogen_treatment mixed
_refine_ls_matrix_type full
_refine_ls_number_parameters 246
_refine_ls_number_reflns 4220
_refine_ls_number_restraints 0
_refine_ls_restrained_S_all 1.008
_refine_ls_R_factor_all 0.0484
_refine_ls_R_factor_gt 0.0355
_refine_ls_shift/su_max 0.001
_refine_ls_shift/su_mean 0.000
_refine_ls_structure_factor_coef Fsqd
_refine_ls_weighting_details 'calc w=1/[\s^2^(Fo^2^)+(0.0551P)^2^+0.1930P] where P=(Fo^2^+2Fc^2^)/3'
_refine_ls_weighting_scheme calc
_refine_ls_wR_factor_gt 0.0886
_refine_ls_wR_factor_ref 0.0918
_reflns_number_gt 3278
_reflns_number_total 4220
_reflns_threshold_expression >2sigma(I)
_cod_data_source_file b106750h.txt
_cod_data_source_block '[Cd(dimb)2(MeOH)2](ClO4)2'
_cod_database_code 7051219

loop_
_symmetry_equiv_pos_as_xyz
'x, y, z'
'-x+1/2, y+1/2, -z+1/2'
'-x, -y, -z'
'x-1/2, -y-1/2, z-1/2'

loop_
_atom_site_label
_atom_site_type_symbol
_atom_site_fract_x
_atom_site_fract_y
_atom_site_fract_z
_atom_site_U_iso_or_equiv
_atom_site_adp_type
_atom_site_occupancy
_atom_site_symmetry_multiplicity
_atom_site_calc_flag
_atom_site_refinement_flags
_atom_site_disorder_assembly
_atom_site_disorder_group
Cd1 Cd 0.5000 0.5000 0.5000 0.02340(9) Uani 1 2 d S . .
Cl1 Cl 0.91960(6) 0.60957(9) 0.68919(5) 0.04346(18) Uani 1 1 d . . .
O1 O 0.62421(17) 0.6195(3) 0.61760(13) 0.0451(5) Uani 1 1 d . . .
H17 H 0.685(3) 0.600(4) 0.629(2) 0.054 Uiso 1 1 d . . .
O2 O 0.8312(2) 0.5078(3) 0.6575(2) 0.0714(9) Uani 1 1 d . . .
O3 O 0.8811(2) 0.7615(3) 0.69357(17) 0.0647(7) Uani 1 1 d . . .
O4 O 0.9796(3) 0.5635(4) 0.77069(17) 0.0790(9) Uani 1 1 d . . .
O5 O 0.9855(2) 0.6064(4) 0.63514(19) 0.0825(9) Uani 1 1 d . . .
N11 N 0.64532(18) 0.0430(2) 0.51292(13) 0.0263(4) Uani 1 1 d . . .
N12 N 0.57853(17) 0.2625(2) 0.53810(12) 0.0273(4) Uani 1 1 d . . .
N31 N 0.31262(17) 0.4153(2) 0.67647(12) 0.0275(4) Uani 1 1 d . . .
N32 N 0.38075(18) 0.4778(2) 0.57621(13) 0.0270(5) Uani 1 1 d . . .
C1 C 0.7519(2) -0.0713(3) 0.42814(15) 0.0268(5) Uani 1 1 d . . .
C2 C 0.7373(2) 0.0277(3) 0.36084(16) 0.0258(5) Uani 1 1 d . . .
H1 H 0.6714 0.0814 0.3402 0.031 Uiso 1 1 calc R . .
C3 C 0.8181(2) 0.0481(3) 0.32391(15) 0.0277(5) Uani 1 1 d . . .
C4 C 0.9139(2) -0.0323(3) 0.35395(17) 0.0317(6) Uani 1 1 d . . .
H2 H 0.9694 -0.0176 0.3288 0.038 Uiso 1 1 calc R . .
C5 C 0.9300(2) -0.1339(3) 0.42023(16) 0.0308(6) Uani 1 1 d . . .
C6 C 0.8474(2) -0.1511(3) 0.45697(16) 0.0299(5) Uani 1 1 d . . .
H3 H 0.8571 -0.2190 0.5026 0.036 Uiso 1 1 calc R . .
C10 C 0.6106(3) 0.6601(5) 0.6962(2) 0.0648(11) Uani 1 1 d . . .
H18 H 0.5344 0.6796 0.6892 0.078 Uiso 1 1 calc R . .
H19 H 0.6524 0.7521 0.7174 0.078 Uiso 1 1 calc R . .
H20 H 0.6357 0.5763 0.7357 0.078 Uiso 1 1 calc R . .
C11 C 0.6630(2) -0.0923(3) 0.46688(17) 0.0305(6) Uani 1 1 d . . .
H4 H 0.5957 -0.1164 0.4226 0.037 Uiso 1 1 calc R . .
H5 H 0.6803 -0.1803 0.5054 0.037 Uiso 1 1 calc R . .
C12 C 0.5729(2) 0.1527(3) 0.48328(16) 0.0278(5) Uani 1 1 d . . .
H11 H 0.5231 0.1517 0.4291 0.033 Uiso 1 1 calc R . .
C13 C 0.6599(2) 0.2196(3) 0.60674(16) 0.0351(6) Uani 1 1 d . . .
H12 H 0.6835 0.2760 0.6571 0.042 Uiso 1 1 calc R . .
C14 C 0.7021(2) 0.0839(3) 0.59215(16) 0.0374(6) Uani 1 1 d . . .
H13 H 0.7593 0.0291 0.6294 0.045 Uiso 1 1 calc R . .
C31 C 0.8021(2) 0.1585(3) 0.25196(16) 0.0332(6) Uani 1 1 d . . .
H6 H 0.7299 0.2049 0.2396 0.040 Uiso 1 1 calc R . .
H7 H 0.8558 0.2413 0.2685 0.040 Uiso 1 1 calc R . .
C32 C 0.3957(2) 0.4003(3) 0.64572(15) 0.0278(5) Uani 1 1 d . . .
H14 H 0.4578 0.3410 0.6709 0.033 Uiso 1 1 calc R . .
C33 C 0.2814(2) 0.5466(3) 0.56160(17) 0.0311(6) Uani 1 1 d . . .
H15 H 0.2483 0.6106 0.5156 0.037 Uiso 1 1 calc R . .
C34 C 0.2385(2) 0.5085(3) 0.62288(18) 0.0330(6) Uani 1 1 d . . .
H16 H 0.1710 0.5397 0.6279 0.040 Uiso 1 1 calc R . .
C51 C 1.0326(2) -0.2231(4) 0.4513(2) 0.0442(7) Uani 1 1 d . . .
H8 H 1.0940 -0.1536 0.4617 0.053 Uiso 1 1 calc R . .
H9 H 1.0366 -0.2986 0.4095 0.053 Uiso 1 1 calc R . .
H10 H 1.0341 -0.2753 0.5031 0.053 Uiso 1 1 calc R . .

loop_
_atom_site_aniso_label
_atom_site_aniso_U_11
_atom_site_aniso_U_22
_atom_site_aniso_U_33
_atom_site_aniso_U_23
_atom_site_aniso_U_13
_atom_site_aniso_U_12
Cd1 0.02165(13) 0.02794(13) 0.02321(13) 0.00000(10) 0.01066(9) 0.00251(10)
Cl1 0.0285(3) 0.0568(4) 0.0441(4) -0.0106(3) 0.0091(3) -0.0032(3)
O1 0.0296(11) 0.0597(14) 0.0387(11) -0.0083(10) -0.0011(9) 0.0001(10)
O2 0.0386(14) 0.0705(18) 0.095(2) -0.0252(14) 0.0049(14) -0.0133(12)
O3 0.0676(18) 0.0530(15) 0.0762(18) -0.0065(13) 0.0257(14) 0.0020(13)
O4 0.066(2) 0.095(2) 0.0593(17) 0.0008(16) -0.0064(14) 0.0118(17)
O5 0.072(2) 0.105(2) 0.091(2) -0.0156(18) 0.0558(17) -0.0040(18)
N11 0.0294(12) 0.0255(10) 0.0281(11) 0.0009(8) 0.0151(9) -0.0004(8)
N12 0.0262(10) 0.0314(11) 0.0277(10) 0.0011(8) 0.0133(8) 0.0023(9)
N31 0.0313(11) 0.0279(11) 0.0277(10) -0.0023(8) 0.0156(9) -0.0014(9)
N32 0.0277(11) 0.0292(12) 0.0270(10) 0.0014(8) 0.0128(9) 0.0037(8)
C1 0.0299(13) 0.0252(12) 0.0277(12) -0.0064(10) 0.0124(10) -0.0033(10)
C2 0.0257(12) 0.0266(14) 0.0271(12) -0.0032(9) 0.0108(10) 0.0029(9)
C3 0.0316(14) 0.0287(11) 0.0261(12) -0.0037(10) 0.0137(10) -0.0007(10)
C4 0.0290(14) 0.0365(16) 0.0342(14) -0.0047(10) 0.0165(11) -0.0014(10)
C5 0.0270(13) 0.0339(14) 0.0308(13) -0.0059(10) 0.0076(10) 0.0023(10)
C6 0.0357(14) 0.0283(12) 0.0260(12) -0.0013(10) 0.0095(10) 0.0026(10)
C10 0.067(3) 0.083(3) 0.0328(17) -0.0073(16) -0.0025(16) -0.007(2)
C11 0.0374(15) 0.0255(12) 0.0357(14) -0.0032(10) 0.0216(11) -0.0034(10)
C12 0.0219(12) 0.0323(13) 0.0302(13) 0.0008(10) 0.0094(10) -0.0009(10)
C13 0.0382(16) 0.0408(15) 0.0260(13) -0.0030(11) 0.0090(11) 0.0074(12)
C14 0.0362(15) 0.0420(16) 0.0311(14) 0.0022(12) 0.0055(11) 0.0128(13)
C31 0.0437(16) 0.0325(14) 0.0304(13) -0.0014(10) 0.0219(12) 0.0050(11)
C32 0.0271(12) 0.0303(12) 0.0291(12) -0.0012(10) 0.0128(10) 0.0024(10)
C33 0.0283(14) 0.0342(13) 0.0324(13) 0.0023(10) 0.0116(11) 0.0066(10)
C34 0.0273(13) 0.0370(13) 0.0382(14) -0.0017(12) 0.0154(11) 0.0056(12)
C51 0.0342(16) 0.0474(18) 0.0491(18) -0.0020(14) 0.0094(13) 0.0093(13)

loop_
_atom_type_symbol
_atom_type_description
_atom_type_scat_dispersion_real
_atom_type_scat_dispersion_imag
_atom_type_scat_source
C C 0.0033 0.0016 'International Tables Vol C Tables 4.2.6.8 and 6.1.1.4'
H H 0.0000 0.0000 'International Tables Vol C Tables 4.2.6.8 and 6.1.1.4'
N N 0.0061 0.0033 'International Tables Vol C Tables 4.2.6.8 and 6.1.1.4'
O O 0.0106 0.0060 'International Tables Vol C Tables 4.2.6.8 and 6.1.1.4'
Cl Cl 0.1484 0.1585 'International Tables Vol C Tables 4.2.6.8 and 6.1.1.4'
Cd Cd -0.8075 1.2024 'International Tables Vol C Tables 4.2.6.8 and 6.1.1.4'

loop_
_geom_angle_atom_site_label_1
_geom_angle_atom_site_label_2
_geom_angle_atom_site_label_3
_geom_angle
_geom_angle_site_symmetry_1
_geom_angle_site_symmetry_3
_geom_angle_publ_flag
N32 Cd1 N32 180.0 3_666 . ?
N32 Cd1 N12 94.91(7) 3_666 3_666 ?
N32 Cd1 N12 85.09(7) . 3_666 ?
N32 Cd1 N12 85.09(7) 3_666 . ?
N32 Cd1 N12 94.90(7) . . ?
N12 Cd1 N12 180.00(10) 3_666 . ?
N32 Cd1 O1 91.21(8) 3_666 . ?
N32 Cd1 O1 88.79(8) . . ?
N12 Cd1 O1 88.28(8) 3_666 . ?
N12 Cd1 O1 91.72(8) . . ?
N32 Cd1 O1 88.79(8) 3_666 3_666 ?
N32 Cd1 O1 91.21(8) . 3_666 ?
N12 Cd1 O1 91.72(8) 3_666 3_666 ?
N12 Cd1 O1 88.28(8) . 3_666 ?
O1 Cd1 O1 180.0 . 3_666 ?
O4 Cl1 O5 110.3(2) . . ?
O4 Cl1 O2 109.5(2) . . ?
O5 Cl1 O2 108.75(19) . . ?
O4 Cl1 O3 108.38(18) . . ?
O5 Cl1 O3 109.72(19) . . ?
O2 Cl1 O3 110.13(17) . . ?
C10 O1 Cd1 129.4(2) . . ?
C10 O1 H17 103(3) . . ?
Cd1 O1 H17 120(3) . . ?
C12 N11 C14 107.1(2) . . ?
C12 N11 C11 126.0(2) . . ?
C14 N11 C11 126.9(2) . . ?
C12 N12 C13 104.9(2) . . ?
C12 N12 Cd1 122.14(16) . . ?
C13 N12 Cd1 130.26(17) . . ?
C32 N31 C34 107.2(2) . . ?
C32 N31 C31 125.8(2) . 4_566 ?
C34 N31 C31 126.9(2) . 4_566 ?
C32 N32 C33 105.5(2) . . ?
C32 N32 Cd1 126.42(17) . . ?
C33 N32 Cd1 128.08(17) . . ?
C6 C1 C2 119.4(2) . . ?
C6 C1 C11 121.0(2) . . ?
C2 C1 C11 119.6(2) . . ?
C3 C2 C1 120.5(2) . . ?
C3 C2 H1 119.8 . . ?
C1 C2 H1 119.8 . . ?
C2 C3 C4 119.4(2) . . ?
C2 C3 C31 120.0(2) . . ?
C4 C3 C31 120.6(2) . . ?
C3 C4 C5 121.3(2) . . ?
C3 C4 H2 119.3 . . ?
C5 C4 H2 119.3 . . ?
C4 C5 C6 118.0(2) . . ?
C4 C5 C51 121.3(3) . . ?
C6 C5 C51 120.7(3) . . ?
C1 C6 C5 121.3(2) . . ?
C1 C6 H3 119.3 . . ?
C5 C6 H3 119.3 . . ?
O1 C10 H18 109.5 . . ?
O1 C10 H19 109.5 . . ?
H18 C10 H19 109.5 . . ?
O1 C10 H20 109.5 . . ?
H18 C10 H20 109.5 . . ?
H19 C10 H20 109.5 . . ?
N11 C11 C1 113.0(2) . . ?
N11 C11 H4 109.0 . . ?
C1 C11 H4 109.0 . . ?
N11 C11 H5 109.0 . . ?
C1 C11 H5 109.0 . . ?
H4 C11 H5 107.8 . . ?
N12 C12 N11 112.2(2) . . ?
N12 C12 H11 123.9 . . ?
N11 C12 H11 123.9 . . ?
C14 C13 N12 109.9(2) . . ?
C14 C13 H12 125.0 . . ?
N12 C13 H12 125.0 . . ?
C13 C14 N11 105.9(2) . . ?
C13 C14 H13 127.1 . . ?
N11 C14 H13 127.1 . . ?
N31 C31 C3 112.6(2) 4_665 . ?
N31 C31 H6 109.1 4_665 . ?
C3 C31 H6 109.1 . . ?
N31 C31 H7 109.1 4_665 . ?
C3 C31 H7 109.1 . . ?
H6 C31 H7 107.8 . . ?
N32 C32 N31 111.7(2) . . ?
N32 C32 H14 124.1 . . ?
N31 C32 H14 124.1 . . ?
C34 C33 N32 109.5(2) . . ?
C34 C33 H15 125.2 . . ?
N32 C33 H15 125.2 . . ?
C33 C34 N31 106.1(2) . . ?
C33 C34 H16 126.9 . . ?
N31 C34 H16 126.9 . . ?
C5 C51 H8 109.5 . . ?
C5 C51 H9 109.5 . . ?
H8 C51 H9 109.5 . . ?
C5 C51 H10 109.5 . . ?
H8 C51 H10 109.5 . . ?
H9 C51 H10 109.5 . . ?

loop_
_geom_bond_atom_site_label_1
_geom_bond_atom_site_label_2
_geom_bond_distance
_geom_bond_site_symmetry_2
_geom_bond_publ_flag
Cd1 N32 2.299(2) 3_666 ?
Cd1 N32 2.299(2) . ?
Cd1 N12 2.326(2) 3_666 ?
Cd1 N12 2.326(2) . ?
Cd1 O1 2.395(2) . ?
Cd1 O1 2.395(2) 3_666 ?
Cl1 O4 1.421(3) . ?
Cl1 O5 1.425(3) . ?
Cl1 O2 1.430(3) . ?
Cl1 O3 1.434(3) . ?
O1 C10 1.431(4) . ?
O1 H17 0.78(4) . ?
N11 C12 1.337(3) . ?
N11 C14 1.367(3) . ?
N11 C11 1.473(3) . ?
N12 C12 1.321(3) . ?
N12 C13 1.369(3) . ?
N31 C32 1.338(3) . ?
N31 C34 1.377(3) . ?
N31 C31 1.468(3) 4_566 ?
N32 C32 1.317(3) . ?
N32 C33 1.383(3) . ?
C1 C6 1.385(4) . ?
C1 C2 1.395(4) . ?
C1 C11 1.500(3) . ?
C2 C3 1.385(4) . ?
C2 H1 0.9500 . ?
C3 C4 1.392(4) . ?
C3 C31 1.516(4) . ?
C4 C5 1.394(4) . ?
C4 H2 0.9500 . ?
C5 C6 1.400(4) . ?
C5 C51 1.503(4) . ?
C6 H3 0.9500 . ?
C10 H18 0.9800 . ?
C10 H19 0.9800 . ?
C10 H20 0.9800 . ?
C11 H4 0.9900 . ?
C11 H5 0.9900 . ?
C12 H11 0.9500 . ?
C13 C14 1.364(4) . ?
C13 H12 0.9500 . ?
C14 H13 0.9500 . ?
C31 N31 1.468(3) 4_665 ?
C31 H6 0.9900 . ?
C31 H7 0.9900 . ?
C32 H14 0.9500 . ?
C33 C34 1.353(4) . ?
C33 H15 0.9500 . ?
C34 H16 0.9500 . ?
C51 H8 0.9800 . ?
C51 H9 0.9800 . ?
C51 H10 0.9800 . ?

loop_
_geom_torsion_atom_site_label_1
_geom_torsion_atom_site_label_2
_geom_torsion_atom_site_label_3
_geom_torsion_atom_site_label_4
_geom_torsion
_geom_torsion_site_symmetry_1
_geom_torsion_site_symmetry_2
_geom_torsion_site_symmetry_3
_geom_torsion_site_symmetry_4
_geom_torsion_publ_flag
N32 Cd1 O1 C10 176.4(3) 3_666 . . . ?
N32 Cd1 O1 C10 -3.6(3) . . . . ?
N12 Cd1 O1 C10 81.5(3) 3_666 . . . ?
N12 Cd1 O1 C10 -98.5(3) . . . . ?
O1 Cd1 O1 C10 -14(57) 3_666 . . . ?
N32 Cd1 N12 C12 -63.53(19) 3_666 . . . ?
N32 Cd1 N12 C12 116.47(19) . . . . ?
N12 Cd1 N12 C12 148(7) 3_666 . . . ?
O1 Cd1 N12 C12 -154.6(2) . . . . ?
O1 Cd1 N12 C12 25.4(2) 3_666 . . . ?
N32 Cd1 N12 C13 95.0(2) 3_666 . . . ?
N32 Cd1 N12 C13 -85.0(2) . . . . ?
N12 Cd1 N12 C13 -53(7) 3_666 . . . ?
O1 Cd1 N12 C13 4.0(2) . . . . ?
O1 Cd1 N12 C13 -176.0(2) 3_666 . . . ?
N32 Cd1 N32 C32 17(6) 3_666 . . . ?
N12 Cd1 N32 C32 -150.1(2) 3_666 . . . ?
N12 Cd1 N32 C32 29.9(2) . . . . ?
O1 Cd1 N32 C32 -61.7(2) . . . . ?
O1 Cd1 N32 C32 118.3(2) 3_666 . . . ?
N32 Cd1 N32 C33 -166(6) 3_666 . . . ?
N12 Cd1 N32 C33 27.0(2) 3_666 . . . ?
N12 Cd1 N32 C33 -153.0(2) . . . . ?
O1 Cd1 N32 C33 115.3(2) . . . . ?
O1 Cd1 N32 C33 -64.7(2) 3_666 . . . ?
C6 C1 C2 C3 -1.1(4) . . . . ?
C11 C1 C2 C3 -179.7(2) . . . . ?
C1 C2 C3 C4 0.7(4) . . . . ?
C1 C2 C3 C31 -178.7(2) . . . . ?
C2 C3 C4 C5 0.4(4) . . . . ?
C31 C3 C4 C5 179.8(2) . . . . ?
C3 C4 C5 C6 -1.1(4) . . . . ?
C3 C4 C5 C51 178.7(3) . . . . ?
C2 C1 C6 C5 0.4(4) . . . . ?
C11 C1 C6 C5 178.9(2) . . . . ?
C4 C5 C6 C1 0.7(4) . . . . ?
C51 C5 C6 C1 -179.1(2) . . . . ?
C12 N11 C11 C1 95.4(3) . . . . ?
C14 N11 C11 C1 -81.6(3) . . . . ?
C6 C1 C11 N11 111.3(3) . . . . ?
C2 C1 C11 N11 -70.1(3) . . . . ?
C13 N12 C12 N11 0.1(3) . . . . ?
Cd1 N12 C12 N11 163.32(16) . . . . ?
C14 N11 C12 N12 -0.1(3) . . . . ?
C11 N11 C12 N12 -177.6(2) . . . . ?
C12 N12 C13 C14 -0.1(3) . . . . ?
Cd1 N12 C13 C14 -161.4(2) . . . . ?
N12 C13 C14 N11 0.0(3) . . . . ?
C12 N11 C14 C13 0.1(3) . . . . ?
C11 N11 C14 C13 177.6(2) . . . . ?
C2 C3 C31 N31 -121.5(3) . . . 4_665 ?
C4 C3 C31 N31 59.0(3) . . . 4_665 ?
C33 N32 C32 N31 -0.2(3) . . . . ?
Cd1 N32 C32 N31 177.45(15) . . . . ?
C34 N31 C32 N32 0.3(3) . . . . ?
C31 N31 C32 N32 178.6(2) 4_566 . . . ?
C32 N32 C33 C34 -0.1(3) . . . . ?
Cd1 N32 C33 C34 -177.63(18) . . . . ?
N32 C33 C34 N31 0.3(3) . . . . ?
C32 N31 C34 C33 -0.4(3) . . . . ?
C31 N31 C34 C33 -178.6(2) 4_566 . . . ?
